data_8106812
loop_
_publ_author_name
'Li, Shi-Hui'
'Hu, Xu-Ze'
'Zhao, Yan'

_publ_section_title
;
 Crystal structure of
 catena-poly[diaqua-\m2-4,4&#x2032;-biphenyl-4,4&#x2032;-diyldipyridine-\k2
 N:N&#x2032;-bis(5-carboxy-2,6-dimethylpyridine-3-carboxylato-\kO)nickel(II)]
 dihydrate, C40H40N4O12Ni
;
_journal_issue 1
_journal_name_full 'Zeitschrift f\"ur Kristallographie - New Crystal Structures'
_journal_page_first 157
_journal_page_last 159
_journal_paper_doi 10.1515/ncrs-2015-0066
_journal_volume 231
_journal_year 2016
_chemical_formula_sum 'C40 H40 N4 Ni O12'
_chemical_formula_weight 827.47
_space_group_IT_number 2
_space_group_name_Hall '-P 1'
_space_group_name_H-M_alt 'P -1'
_symmetry_cell_setting triclinic
_symmetry_space_group_name_H-M 'P -1'
_atom_sites_solution_hydrogens geom
_atom_sites_solution_primary direct
_atom_sites_solution_secondary difmap
_cell_angle_alpha 89.394(6)
_cell_angle_beta 77.966(6)
_cell_angle_gamma 69.868(8)
_cell_formula_units_Z 1
_cell_length_a 7.6612(6)
_cell_length_b 8.0725(7)
_cell_length_c 16.3021(10)
_cell_measurement_reflns_used 4502
_cell_measurement_temperature 293(2)
_cell_measurement_theta_max 25.50
_cell_measurement_theta_min 2.90
_cell_volume 923.75(13)
_computing_cell_refinement 'Bruker FRAMBO'
_computing_data_collection 'Bruker FRAMBO'
_computing_data_reduction 'Bruker SAINT'
_computing_molecular_graphics 'Bruker SHELXTL'
_computing_publication_material 'Bruker SHELXTL'
_computing_structure_refinement 'SHELXL-97 (Sheldrick, 1997)'
_computing_structure_solution 'SHELXS-97 (Sheldrick, 1990)'
_diffrn_ambient_temperature 293(2)
_diffrn_measured_fraction_theta_full 0.998
_diffrn_measured_fraction_theta_max 0.998
_diffrn_measurement_device_type 'multiwire proportional'
_diffrn_measurement_method 'phi and omega scans'
_diffrn_radiation_monochromator graphite
_diffrn_radiation_source 'fine-focus sealed tube'
_diffrn_radiation_type MoK\a
_diffrn_radiation_wavelength 0.71073
_diffrn_reflns_av_R_equivalents 0.0320
_diffrn_reflns_av_sigmaI/netI 0.0468
_diffrn_reflns_limit_h_max 9
_diffrn_reflns_limit_h_min -8
_diffrn_reflns_limit_k_max 9
_diffrn_reflns_limit_k_min -9
_diffrn_reflns_limit_l_max 19
_diffrn_reflns_limit_l_min -19
_diffrn_reflns_number 7301
_diffrn_reflns_theta_full 25.49
_diffrn_reflns_theta_max 25.49
_diffrn_reflns_theta_min 2.90
_diffrn_standards_decay_% 0
_diffrn_standards_interval_count 0
_diffrn_standards_interval_time 0
_diffrn_standards_number 0
_exptl_absorpt_coefficient_mu 0.598
_exptl_absorpt_correction_T_max 0.8504
_exptl_absorpt_correction_T_min 0.7916
_exptl_absorpt_correction_type multi-scan
_exptl_absorpt_process_details sadabs
_exptl_crystal_colour colourless
_exptl_crystal_density_diffrn 1.487
_exptl_crystal_density_method 'not measured'
_exptl_crystal_description block
_exptl_crystal_F_000 432
_exptl_crystal_size_max 0.41
_exptl_crystal_size_mid 0.38
_exptl_crystal_size_min 0.28
_refine_diff_density_max 0.664
_refine_diff_density_min -1.164
_refine_diff_density_rms 0.252
_refine_ls_extinction_method none
_refine_ls_goodness_of_fit_ref 1.156
_refine_ls_hydrogen_treatment constr
_refine_ls_matrix_type full
_refine_ls_number_parameters 262
_refine_ls_number_reflns 3429
_refine_ls_number_restraints 0
_refine_ls_restrained_S_all 1.156
_refine_ls_R_factor_all 0.0658
_refine_ls_R_factor_gt 0.0492
_refine_ls_shift/su_max 0.001
_refine_ls_shift/su_mean 0.000
_refine_ls_structure_factor_coef Fsqd
_refine_ls_weighting_details 'calc w=1/[\s^2^(Fo^2^)+(0.0986P)^2^+0.0000P] where P=(Fo^2^+2Fc^2^)/3'
_refine_ls_weighting_scheme calc
_refine_ls_wR_factor_gt 0.1309
_refine_ls_wR_factor_ref 0.1644
_reflns_number_gt 2864
_reflns_number_total 3429
_reflns_threshold_expression >2sigma(I)
_cod_data_source_file suppl_ncrs-2015-0066_suppl.cif
_cod_data_source_block a
_cod_depositor_comments
;
The following automatic conversions were performed:

data item '_symmetry_cell_setting' value 'Triclinic' was changed to
'triclinic' in accordance with the built-in table derived from the
CIF Core dictionary named 'cif_core.dic' version 2.4.5 last updated
on 2014-11-21.

Automatic conversion script
Id: cif_fix_values 8738 2021-04-28 16:35:53Z antanas 
;
_cod_original_cell_volume 923.75(12)
_cod_original_sg_symbol_H-M P-1
_cod_database_code 8106812

loop_
_symmetry_equiv_pos_as_xyz
'x, y, z'
'-x, -y, -z'

loop_
_atom_site_label
_atom_site_type_symbol
_atom_site_fract_x
_atom_site_fract_y
_atom_site_fract_z
_atom_site_U_iso_or_equiv
_atom_site_adp_type
_atom_site_occupancy
_atom_site_symmetry_multiplicity
_atom_site_calc_flag
_atom_site_refinement_flags
_atom_site_disorder_assembly
_atom_site_disorder_group
Ni1 Ni 1.0000 1.0000 0.0000 0.0264(2) Uani 1 2 d S . .
O1 O 0.9635(3) 0.3747(3) 0.18295(14) 0.0388(6) Uani 1 1 d . . .
H1W H 0.9911 0.4555 0.1553 0.058 Uiso 1 1 d R . .
H2W H 0.8549 0.4290 0.1971 0.058 Uiso 1 1 d R . .
O2 O 1.0938(3) 1.1959(3) 0.03098(13) 0.0328(5) Uani 1 1 d . . .
H3W H 1.0596 1.2716 -0.0027 0.049 Uiso 1 1 d R . .
H4W H 1.0636 1.2446 0.0869 0.049 Uiso 1 1 d R . .
O3 O 1.1902(3) 0.8363(3) 0.06615(13) 0.0320(5) Uani 1 1 d . . .
O4 O 1.0513(4) 0.6355(3) 0.09608(15) 0.0404(6) Uani 1 1 d . . .
O5 O 0.9643(4) 0.6075(4) 0.40487(16) 0.0563(8) Uani 1 1 d . . .
H5 H 0.9108 0.5763 0.4480 0.084 Uiso 1 1 calc R . .
O6 O 1.2197(4) 0.4753(4) 0.45694(16) 0.0577(8) Uani 1 1 d . . .
N1 N 0.7781(4) 1.0544(3) 0.11035(16) 0.0310(6) Uani 1 1 d . . .
N2 N 1.5581(4) 0.5387(4) 0.22593(17) 0.0356(7) Uani 1 1 d . . .
C1 C 1.4694(4) 0.5986(4) 0.1629(2) 0.0311(7) Uani 1 1 d . . .
C2 C 1.2713(4) 0.6462(4) 0.17433(19) 0.0281(7) Uani 1 1 d . . .
C3 C 1.1705(5) 0.6283(4) 0.2524(2) 0.0314(7) Uani 1 1 d . . .
H3 H 1.0393 0.6568 0.2614 0.038 Uiso 1 1 calc R . .
C4 C 1.2619(5) 0.5684(4) 0.3177(2) 0.0323(7) Uani 1 1 d . . .
C5 C 1.4595(5) 0.5253(4) 0.3025(2) 0.0346(8) Uani 1 1 d . . .
C6 C 1.1487(5) 0.5461(5) 0.3994(2) 0.0380(8) Uani 1 1 d . . .
C7 C 1.1640(4) 0.7097(4) 0.10591(19) 0.0290(7) Uani 1 1 d . . .
C8 C 1.5779(5) 0.4607(6) 0.3666(2) 0.0509(10) Uani 1 1 d . . .
H8A H 1.7085 0.4441 0.3420 0.076 Uiso 1 1 calc R . .
H8B H 1.5682 0.3503 0.3852 0.076 Uiso 1 1 calc R . .
H8C H 1.5328 0.5462 0.4137 0.076 Uiso 1 1 calc R . .
C9 C 1.5966(5) 0.6044(6) 0.0810(2) 0.0465(9) Uani 1 1 d . . .
H9A H 1.6865 0.6570 0.0902 0.070 Uiso 1 1 calc R . .
H9B H 1.5216 0.6735 0.0441 0.070 Uiso 1 1 calc R . .
H9C H 1.6638 0.4864 0.0561 0.070 Uiso 1 1 calc R . .
C10 C 0.5997(5) 1.0746(5) 0.1045(2) 0.0371(8) Uani 1 1 d . . .
H10 H 0.5702 1.0903 0.0518 0.045 Uiso 1 1 calc R . .
C11 C 0.4592(5) 1.0736(5) 0.1711(2) 0.0405(8) Uani 1 1 d . . .
H11 H 0.3382 1.0889 0.1629 0.049 Uiso 1 1 calc R . .
C12 C 0.4955(5) 1.0498(4) 0.2510(2) 0.0316(7) Uani 1 1 d . . .
C13 C 0.6784(5) 1.0340(4) 0.2580(2) 0.0347(7) Uani 1 1 d . . .
H13 H 0.7110 1.0194 0.3101 0.042 Uiso 1 1 calc R . .
C14 C 0.8109(5) 1.0397(4) 0.1879(2) 0.0328(7) Uani 1 1 d . . .
H14 H 0.9305 1.0331 0.1949 0.039 Uiso 1 1 calc R . .
C15 C 0.3506(5) 1.0380(4) 0.3247(2) 0.0319(7) Uani 1 1 d . . .
C16 C 0.1585(5) 1.1195(5) 0.3287(2) 0.0453(9) Uani 1 1 d . . .
H16 H 0.1183 1.1860 0.2848 0.054 Uiso 1 1 calc R . .
C17 C 0.0240(5) 1.1042(5) 0.3968(2) 0.0461(9) Uani 1 1 d . . .
H17 H -0.1044 1.1607 0.3971 0.055 Uiso 1 1 calc R . .
C18 C 0.0729(4) 1.0088(4) 0.46383(19) 0.0321(7) Uani 1 1 d . . .
C19 C 0.2673(5) 0.9286(6) 0.4603(2) 0.0508(10) Uani 1 1 d . . .
H19 H 0.3073 0.8639 0.5047 0.061 Uiso 1 1 calc R . .
C20 C 0.4020(5) 0.9431(6) 0.3924(2) 0.0501(10) Uani 1 1 d . . .
H20 H 0.5305 0.8876 0.3922 0.060 Uiso 1 1 calc R . .

loop_
_atom_site_aniso_label
_atom_site_aniso_U_11
_atom_site_aniso_U_22
_atom_site_aniso_U_33
_atom_site_aniso_U_23
_atom_site_aniso_U_13
_atom_site_aniso_U_12
Ni1 0.0213(3) 0.0339(3) 0.0223(3) 0.0070(2) -0.0027(2) -0.0088(2)
O1 0.0359(14) 0.0385(13) 0.0393(14) 0.0093(10) -0.0063(11) -0.0107(10)
O2 0.0342(13) 0.0381(12) 0.0278(12) 0.0082(9) -0.0076(10) -0.0143(10)
O3 0.0258(12) 0.0397(12) 0.0294(12) 0.0129(10) -0.0047(9) -0.0110(9)
O4 0.0456(15) 0.0500(14) 0.0377(14) 0.0178(11) -0.0183(12) -0.0266(12)
O5 0.0329(15) 0.096(2) 0.0345(15) 0.0248(14) -0.0042(12) -0.0188(14)
O6 0.0429(16) 0.101(2) 0.0317(15) 0.0318(15) -0.0111(12) -0.0272(16)
N1 0.0243(14) 0.0375(15) 0.0285(14) 0.0072(11) -0.0018(11) -0.0097(11)
N2 0.0275(15) 0.0458(16) 0.0301(15) 0.0095(12) -0.0062(12) -0.0089(12)
C1 0.0251(16) 0.0379(17) 0.0263(17) 0.0067(13) -0.0016(13) -0.0085(13)
C2 0.0272(16) 0.0318(16) 0.0240(16) 0.0064(12) -0.0051(13) -0.0089(13)
C3 0.0270(17) 0.0368(17) 0.0279(17) 0.0063(13) -0.0025(13) -0.0101(13)
C4 0.0314(18) 0.0387(18) 0.0252(17) 0.0080(13) -0.0049(14) -0.0112(14)
C5 0.0331(18) 0.0419(18) 0.0265(17) 0.0067(14) -0.0078(14) -0.0094(14)
C6 0.0346(19) 0.054(2) 0.0248(17) 0.0090(15) -0.0046(15) -0.0161(16)
C7 0.0229(15) 0.0339(16) 0.0222(16) 0.0055(13) -0.0003(12) -0.0027(13)
C8 0.032(2) 0.080(3) 0.035(2) 0.0171(19) -0.0117(17) -0.0104(19)
C9 0.0296(19) 0.073(3) 0.033(2) 0.0157(18) -0.0034(16) -0.0148(18)
C10 0.0302(18) 0.054(2) 0.0266(17) 0.0107(15) -0.0064(14) -0.0141(15)
C11 0.0229(17) 0.063(2) 0.0320(19) 0.0106(16) -0.0027(14) -0.0132(16)
C12 0.0280(17) 0.0339(16) 0.0295(17) 0.0039(13) -0.0006(13) -0.0098(13)
C13 0.0287(17) 0.0470(19) 0.0251(16) 0.0018(14) -0.0011(13) -0.0120(14)
C14 0.0254(16) 0.0437(18) 0.0278(17) 0.0009(14) -0.0015(13) -0.0126(14)
C15 0.0268(17) 0.0374(17) 0.0271(17) 0.0043(13) 0.0002(13) -0.0094(13)
C16 0.0285(19) 0.066(2) 0.0336(19) 0.0210(17) -0.0017(15) -0.0105(17)
C17 0.0213(17) 0.069(2) 0.039(2) 0.0215(18) -0.0030(15) -0.0066(16)
C18 0.0257(17) 0.0386(18) 0.0258(17) 0.0036(13) 0.0018(14) -0.0079(13)
C19 0.0281(19) 0.076(3) 0.037(2) 0.0305(19) -0.0013(16) -0.0077(18)
C20 0.0217(18) 0.073(3) 0.043(2) 0.0235(19) -0.0001(15) -0.0053(17)

loop_
_atom_type_symbol
_atom_type_description
_atom_type_scat_dispersion_real
_atom_type_scat_dispersion_imag
_atom_type_scat_source
C C 0.0033 0.0016 'International Tables Vol C Tables 4.2.6.8 and 6.1.1.4'
H H 0.0000 0.0000 'International Tables Vol C Tables 4.2.6.8 and 6.1.1.4'
N N 0.0061 0.0033 'International Tables Vol C Tables 4.2.6.8 and 6.1.1.4'
O O 0.0106 0.0060 'International Tables Vol C Tables 4.2.6.8 and 6.1.1.4'
Ni Ni 0.3393 1.1124 'International Tables Vol C Tables 4.2.6.8 and 6.1.1.4'

loop_
_geom_angle_atom_site_label_1
_geom_angle_atom_site_label_2
_geom_angle_atom_site_label_3
_geom_angle
_geom_angle_site_symmetry_1
_geom_angle_site_symmetry_3
O2 Ni1 O2 180.00(12) 2_775 .
O2 Ni1 O3 86.06(8) 2_775 2_775
O2 Ni1 O3 93.94(8) . 2_775
O2 Ni1 O3 93.94(8) 2_775 .
O2 Ni1 O3 86.06(8) . .
O3 Ni1 O3 180.00(9) 2_775 .
O2 Ni1 N1 85.91(10) 2_775 .
O2 Ni1 N1 94.09(10) . .
O3 Ni1 N1 90.27(9) 2_775 .
O3 Ni1 N1 89.73(9) . .
O2 Ni1 N1 94.09(10) 2_775 2_775
O2 Ni1 N1 85.91(10) . 2_775
O3 Ni1 N1 89.73(9) 2_775 2_775
O3 Ni1 N1 90.27(9) . 2_775
N1 Ni1 N1 180.00(15) . 2_775
H1W O1 H2W 95.2 . .
Ni1 O2 H3W 103.4 . .
Ni1 O2 H4W 121.5 . .
H3W O2 H4W 112.8 . .
C7 O3 Ni1 124.13(19) . .
C6 O5 H5 109.5 . .
C14 N1 C10 115.6(3) . .
C14 N1 Ni1 123.0(2) . .
C10 N1 Ni1 120.3(2) . .
C5 N2 C1 121.1(3) . .
N2 C1 C2 121.3(3) . .
N2 C1 C9 115.3(3) . .
C2 C1 C9 123.4(3) . .
C3 C2 C1 117.7(3) . .
C3 C2 C7 118.3(3) . .
C1 C2 C7 123.9(3) . .
C2 C3 C4 121.0(3) . .
C2 C3 H3 119.5 . .
C4 C3 H3 119.5 . .
C3 C4 C5 118.5(3) . .
C3 C4 C6 119.0(3) . .
C5 C4 C6 122.5(3) . .
N2 C5 C4 120.5(3) . .
N2 C5 C8 114.7(3) . .
C4 C5 C8 124.8(3) . .
O6 C6 O5 122.5(3) . .
O6 C6 C4 123.3(3) . .
O5 C6 C4 114.2(3) . .
O4 C7 O3 125.9(3) . .
O4 C7 C2 116.4(3) . .
O3 C7 C2 117.7(3) . .
C5 C8 H8A 109.5 . .
C5 C8 H8B 109.5 . .
H8A C8 H8B 109.5 . .
C5 C8 H8C 109.5 . .
H8A C8 H8C 109.5 . .
H8B C8 H8C 109.5 . .
C1 C9 H9A 109.5 . .
C1 C9 H9B 109.5 . .
H9A C9 H9B 109.5 . .
C1 C9 H9C 109.5 . .
H9A C9 H9C 109.5 . .
H9B C9 H9C 109.5 . .
N1 C10 C11 124.0(3) . .
N1 C10 H10 118.0 . .
C11 C10 H10 118.0 . .
C10 C11 C12 120.4(3) . .
C10 C11 H11 119.8 . .
C12 C11 H11 119.8 . .
C11 C12 C13 115.9(3) . .
C11 C12 C15 122.5(3) . .
C13 C12 C15 121.6(3) . .
C14 C13 C12 120.0(3) . .
C14 C13 H13 120.0 . .
C12 C13 H13 120.0 . .
N1 C14 C13 123.9(3) . .
N1 C14 H14 118.1 . .
C13 C14 H14 118.1 . .
C16 C15 C20 116.8(3) . .
C16 C15 C12 121.6(3) . .
C20 C15 C12 121.6(3) . .
C15 C16 C17 121.3(3) . .
C15 C16 H16 119.4 . .
C17 C16 H16 119.4 . .
C18 C17 C16 122.5(3) . .
C18 C17 H17 118.7 . .
C16 C17 H17 118.7 . .
C17 C18 C19 116.2(3) . .
C17 C18 C18 122.1(4) . 2_576
C19 C18 C18 121.8(4) . 2_576
C20 C19 C18 121.5(3) . .
C20 C19 H19 119.2 . .
C18 C19 H19 119.2 . .
C19 C20 C15 121.7(3) . .
C19 C20 H20 119.2 . .
C15 C20 H20 119.2 . .

loop_
_geom_bond_atom_site_label_1
_geom_bond_atom_site_label_2
_geom_bond_distance
_geom_bond_site_symmetry_2
Ni1 O2 2.055(2) 2_775
Ni1 O2 2.055(2) .
Ni1 O3 2.081(2) 2_775
Ni1 O3 2.081(2) .
Ni1 N1 2.132(3) .
Ni1 N1 2.132(3) 2_775
O1 H1W 0.8498 .
O1 H2W 0.7800 .
O2 H3W 0.8281 .
O2 H4W 0.9469 .
O3 C7 1.256(4) .
O4 C7 1.243(4) .
O5 C6 1.310(4) .
O5 H5 0.8200 .
O6 C6 1.221(4) .
N1 C14 1.336(4) .
N1 C10 1.344(4) .
N2 C5 1.342(4) .
N2 C1 1.343(4) .
C1 C2 1.404(4) .
C1 C9 1.490(5) .
C2 C3 1.378(4) .
C2 C7 1.504(4) .
C3 C4 1.388(4) .
C3 H3 0.9300 .
C4 C5 1.399(5) .
C4 C6 1.475(5) .
C5 C8 1.498(4) .
C8 H8A 0.9600 .
C8 H8B 0.9600 .
C8 H8C 0.9600 .
C9 H9A 0.9600 .
C9 H9B 0.9600 .
C9 H9C 0.9600 .
C10 C11 1.362(5) .
C10 H10 0.9300 .
C11 C12 1.386(5) .
C11 H11 0.9300 .
C12 C13 1.391(5) .
C12 C15 1.483(5) .
C13 C14 1.373(4) .
C13 H13 0.9300 .
C14 H14 0.9300 .
C15 C16 1.378(5) .
C15 C20 1.384(5) .
C16 C17 1.384(5) .
C16 H16 0.9300 .
C17 C18 1.371(5) .
C17 H17 0.9300 .
C18 C19 1.394(5) .
C18 C18 1.488(6) 2_576
C19 C20 1.381(5) .
C19 H19 0.9300 .
C20 H20 0.9300 .

loop_
_geom_hbond_atom_site_label_D
_geom_hbond_atom_site_label_H
_geom_hbond_atom_site_label_A
_geom_hbond_distance_DH
_geom_hbond_distance_HA
_geom_hbond_distance_DA
_geom_hbond_angle_DHA
_geom_hbond_site_symmetry_A
O1 H1W O4 0.85 1.87 2.721(3) 179.1 .
O1 H2W N2 0.78 2.09 2.859(4) 170.5 1_455
O2 H3W O4 0.83 1.92 2.691(3) 154.7 2_775
O2 H4W O1 0.95 1.77 2.696(3) 166.4 1_565
O5 H5 O6 0.82 1.79 2.608(4) 175.6 2_766

loop_
_geom_torsion_atom_site_label_1
_geom_torsion_atom_site_label_2
_geom_torsion_atom_site_label_3
_geom_torsion_atom_site_label_4
_geom_torsion
_geom_torsion_site_symmetry_1
_geom_torsion_site_symmetry_2
_geom_torsion_site_symmetry_3
_geom_torsion_site_symmetry_4
O2 Ni1 O3 C7 -31.7(2) 2_775 . . .
O2 Ni1 O3 C7 148.3(2) . . . .
O3 Ni1 O3 C7 0(100) 2_775 . . .
N1 Ni1 O3 C7 54.1(2) . . . .
N1 Ni1 O3 C7 -125.9(2) 2_775 . . .
O2 Ni1 N1 C14 118.1(3) 2_775 . . .
O2 Ni1 N1 C14 -61.9(3) . . . .
O3 Ni1 N1 C14 -155.8(3) 2_775 . . .
O3 Ni1 N1 C14 24.2(3) . . . .
N1 Ni1 N1 C14 159(100) 2_775 . . .
O2 Ni1 N1 C10 -49.8(2) 2_775 . . .
O2 Ni1 N1 C10 130.2(2) . . . .
O3 Ni1 N1 C10 36.3(2) 2_775 . . .
O3 Ni1 N1 C10 -143.7(2) . . . .
N1 Ni1 N1 C10 -9(100) 2_775 . . .
C5 N2 C1 C2 -1.2(5) . . . .
C5 N2 C1 C9 -179.2(3) . . . .
N2 C1 C2 C3 -0.4(5) . . . .
C9 C1 C2 C3 177.5(3) . . . .
N2 C1 C2 C7 -178.4(3) . . . .
C9 C1 C2 C7 -0.5(5) . . . .
C1 C2 C3 C4 1.2(5) . . . .
C7 C2 C3 C4 179.3(3) . . . .
C2 C3 C4 C5 -0.4(5) . . . .
C2 C3 C4 C6 -178.1(3) . . . .
C1 N2 C5 C4 2.0(5) . . . .
C1 N2 C5 C8 -178.5(3) . . . .
C3 C4 C5 N2 -1.2(5) . . . .
C6 C4 C5 N2 176.4(3) . . . .
C3 C4 C5 C8 179.4(3) . . . .
C6 C4 C5 C8 -3.0(6) . . . .
C3 C4 C6 O6 171.3(3) . . . .
C5 C4 C6 O6 -6.3(6) . . . .
C3 C4 C6 O5 -8.2(5) . . . .
C5 C4 C6 O5 174.3(3) . . . .
Ni1 O3 C7 O4 18.8(4) . . . .
Ni1 O3 C7 C2 -158.4(2) . . . .
C3 C2 C7 O4 -48.1(4) . . . .
C1 C2 C7 O4 129.9(3) . . . .
C3 C2 C7 O3 129.3(3) . . . .
C1 C2 C7 O3 -52.7(4) . . . .
C14 N1 C10 C11 -2.7(5) . . . .
Ni1 N1 C10 C11 166.1(3) . . . .
N1 C10 C11 C12 -0.3(6) . . . .
C10 C11 C12 C13 2.1(5) . . . .
C10 C11 C12 C15 -176.6(3) . . . .
C11 C12 C13 C14 -0.9(5) . . . .
C15 C12 C13 C14 177.9(3) . . . .
C10 N1 C14 C13 4.0(5) . . . .
Ni1 N1 C14 C13 -164.4(3) . . . .
C12 C13 C14 N1 -2.3(5) . . . .
C11 C12 C15 C16 -27.6(5) . . . .
C13 C12 C15 C16 153.7(4) . . . .
C11 C12 C15 C20 151.7(4) . . . .
C13 C12 C15 C20 -27.0(5) . . . .
C20 C15 C16 C17 -1.0(6) . . . .
C12 C15 C16 C17 178.4(3) . . . .
C15 C16 C17 C18 0.2(6) . . . .
C16 C17 C18 C19 0.7(6) . . . .
C16 C17 C18 C18 -179.1(4) . . . 2_576
C17 C18 C19 C20 -0.9(6) . . . .
C18 C18 C19 C20 179.0(4) 2_576 . . .
C18 C19 C20 C15 0.1(7) . . . .
C16 C15 C20 C19 0.8(6) . . . .
C12 C15 C20 C19 -178.5(4) . . . .
